data_9006166
loop_
_publ_author_name
'Yang, H.'
'Ghose, S.'
'Hatch, D. M.'

_publ_section_title
;
 Ferroelastic phase transition in cryolite, Na3AlF6, a mixed
 fluoride perovskite: high temperature single crystal X-ray
 diffraction study and symmetry analysis of the transition mechanism
 Sample: T = 880 K
;
_journal_name_full 'Physics and Chemistry of Minerals'
_journal_page_first 528
_journal_page_last 544
_journal_volume 19
_journal_year 1993
_chemical_formula_sum 'Al F6 Na3'
_chemical_name_mineral Cryolite
_space_group_IT_number 14
_symmetry_space_group_name_Hall '-P 2yn'
_symmetry_space_group_name_H-M 'P 1 21/n 1'
_cell_angle_alpha 90
_cell_angle_beta 89.990
_cell_angle_gamma 90
_cell_length_a 5.5732
_cell_length_b 5.6414
_cell_length_c 7.9365
_cell_formula_units_Z 2
_cell_volume 249.529
_database_code_amcsd 0007748
_diffrn_ambient_temperature 880
_exptl_crystal_density_diffrn 2.794
_cod_original_formula_sum 'Al Na3 F6'
_cod_database_code 9006166

loop_
_space_group_symop_operation_xyz
x,y,z
1/2+x,1/2-y,1/2+z
1/2-x,1/2+y,1/2-z
-x,-y,-z

loop_
_atom_site_aniso_label
_atom_site_aniso_U_11
_atom_site_aniso_U_22
_atom_site_aniso_U_33
_atom_site_aniso_U_12
_atom_site_aniso_U_13
_atom_site_aniso_U_23
Al 0.04159 0.04268 0.07949 0.00239 0.00085 -0.00082
Na1 0.07917 0.07442 0.14404 -0.00838 0.00038 0.00082
Na2 0.11171 0.11854 0.23250 -0.01512 0.00022 0.00401
F1 0.13555 0.16642 0.10744 0.00836 -0.02326 -0.01765
F2 0.08584 0.10461 0.26881 -0.04156 0.03092 -0.00569
F3 0.10592 0.08276 0.30145 -0.03429 -0.00246 0.04394

loop_
_atom_site_label
_atom_site_fract_x
_atom_site_fract_y
_atom_site_fract_z
Al 0.00000 0.00000 0.00000
Na1 0.00000 0.00000 0.50000
Na2 -0.00600 0.47150 0.25170
F1 0.08160 0.02950 0.21720
F2 0.23740 0.32240 0.53880
F3 0.17040 0.26280 0.95210

loop_
_cod_related_entry_id
_cod_related_entry_database
_cod_related_entry_code
1 AMCSD 0007748
